data_7151489
loop_
_publ_author_name
'Hughes, Gregory'
'Wang, Changsheng'
'Batsanov, Andrei S.'
'Fern, Michael'
'Frank, Stephen'
'Bryce, Martin R.'
'Perepichka, Igor F.'
'Monkman, Andrew P.'
'Lyons, Benjamin P.'

_publ_section_title
;
 New pyrimidine- and fluorene-containing oligo(arylene)s: synthesis,
 crystal structures, optoelectronic properties and a theoretical study
 Electronic supplementary information (ESI) available: experimental
 synthetic procedures for compounds 4, 9 and 10; HF/6?31G(d,p) and
 B3LYP/6?31G(d,p) calculated geometries and frontier orbitals for
 compounds 13E, 14E and 16E?21E. See
 http://www.rsc.org/suppdata/ob/b3/b305870k/
;
_journal_issue 17
_journal_name_full 'Organic &amp;  Biomolecular Chemistry'
_journal_page_first 3069
_journal_paper_doi 10.1039/b305870k
_journal_volume 1
_journal_year 2003
_chemical_formula_sum 'C10 H7 Br N2'
_chemical_formula_weight 235.09
_chemical_melting_point 377.4(3)
_chemical_name_common 2-phenyl-5-bromopyrimidine
_chemical_name_systematic
;
2-phenyl-5-bromopyrimidine
;
_space_group_IT_number 14
_symmetry_cell_setting monoclinic
_symmetry_space_group_name_Hall '-P 2ybc'
_symmetry_space_group_name_H-M 'P 1 21/c 1'
_atom_sites_solution_hydrogens difmap
_atom_sites_solution_primary direct
_atom_sites_solution_secondary difmap
_audit_creation_method SHELXL-97
_cell_angle_alpha 90.00
_cell_angle_beta 108.27(1)
_cell_angle_gamma 90.00
_cell_formula_units_Z 4
_cell_length_a 6.271(1)
_cell_length_b 21.359(3)
_cell_length_c 6.932(1)
_cell_measurement_reflns_used 843
_cell_measurement_temperature 120(2)
_cell_measurement_theta_max 24.50
_cell_measurement_theta_min 12.00
_cell_volume 881.7(2)
_computing_cell_refinement 'SMART version 5.060 (Bruker, 1999)'
_computing_data_collection 'SMART version 5.060 (Bruker, 1999)'
_computing_data_reduction 'SAINT version 6.02A (Bruker, 2001)'
_computing_molecular_graphics 'SHELXTL version 5.10 (Bruker, 1997)'
_computing_publication_material 'SHELXTL version 5.10 (Bruker, 1997)'
_computing_structure_refinement 'SHELXL-97 (Sheldrick, 1997)'
_computing_structure_solution 'SHELXS-97 (Sheldrick, 1990)'
_diffrn_ambient_temperature 120(2)
_diffrn_detector_area_resol_mean 8
_diffrn_measured_fraction_theta_full 0.996
_diffrn_measured_fraction_theta_max 0.996
_diffrn_measurement_device_type 'SMART 1K CCD area detector'
_diffrn_measurement_method '\w scans'
_diffrn_radiation_monochromator graphite
_diffrn_radiation_source 'fine-focus sealed tube'
_diffrn_radiation_type MoK\a
_diffrn_radiation_wavelength 0.71073
_diffrn_reflns_av_R_equivalents 0.0518
_diffrn_reflns_av_sigmaI/netI 0.0318
_diffrn_reflns_limit_h_max 8
_diffrn_reflns_limit_h_min -8
_diffrn_reflns_limit_k_max 29
_diffrn_reflns_limit_k_min -29
_diffrn_reflns_limit_l_max 9
_diffrn_reflns_limit_l_min -9
_diffrn_reflns_number 10386
_diffrn_reflns_theta_full 29.06
_diffrn_reflns_theta_max 29.06
_diffrn_reflns_theta_min 1.91
_exptl_absorpt_coefficient_mu 4.609
_exptl_absorpt_correction_T_max 0.8322
_exptl_absorpt_correction_T_min 0.1486
_exptl_absorpt_correction_type integration
_exptl_absorpt_process_details 'XPREP (SHELXTL,1997); R(int)=0.102 before correction'
_exptl_crystal_colour colourless
_exptl_crystal_density_diffrn 1.771
_exptl_crystal_density_meas ?
_exptl_crystal_density_method .
_exptl_crystal_description plate
_exptl_crystal_F_000 464
_exptl_crystal_size_max 0.70
_exptl_crystal_size_mid 0.45
_exptl_crystal_size_min 0.04
_refine_diff_density_max 0.602
_refine_diff_density_min -0.400
_refine_diff_density_rms 0.092
_refine_ls_extinction_method none
_refine_ls_goodness_of_fit_ref 1.058
_refine_ls_hydrogen_treatment constr
_refine_ls_matrix_type full
_refine_ls_number_parameters 118
_refine_ls_number_reflns 2358
_refine_ls_number_restraints 0
_refine_ls_restrained_S_all 1.058
_refine_ls_R_factor_all 0.0375
_refine_ls_R_factor_gt 0.0287
_refine_ls_shift/su_max 0.001
_refine_ls_shift/su_mean 0.000
_refine_ls_structure_factor_coef Fsqd
_refine_ls_weighting_details 'calc w=1/[\s^2^(Fo^2^)+(0.0372P)^2^+0.7319P] where P=(Fo^2^+2Fc^2^)/3'
_refine_ls_weighting_scheme calc
_refine_ls_wR_factor_gt 0.0746
_refine_ls_wR_factor_ref 0.0786
_reflns_number_gt 2004
_reflns_number_total 2358
_reflns_threshold_expression I>2\s(I)
_cod_data_source_file b305870k.txt
_cod_data_source_block (6)
_cod_depositor_comments
;
The following automatic conversions were performed:
'_symmetry_cell_setting' value 'Monoclinic' changed to 'monoclinic'
according to '/home/adriana/struct/CIF-dictionaries/cif_core.dic'
dictionary named 'cif_core.dic' version 2.4.1 from 2010-06-29.

Automatic conversion script
Id: cif_fix_enum 1555 2011-01-17 13:19:09Z saulius 

The following automatic conversions were performed:

'_chemical_melting_point' value '104.0--104.5 \%C' was changed to
'377.4(3)' - it was converted from degrees Celsius(C) to Kelvins(K),
the average value was taken and precision was estimated.

Automatic conversion script
Id: cif_fix_values 1569 2011-02-09 13:29:24Z adriana 
;
_cod_original_sg_symbol_H-M P2(1)/c
_cod_database_code 7151489

loop_
_symmetry_equiv_pos_as_xyz
'x, y, z'
'-x, y+1/2, -z+1/2'
'-x, -y, -z'
'x, -y-1/2, z-1/2'

loop_
_atom_site_label
_atom_site_type_symbol
_atom_site_fract_x
_atom_site_fract_y
_atom_site_fract_z
_atom_site_U_iso_or_equiv
_atom_site_adp_type
_atom_site_occupancy
_atom_site_symmetry_multiplicity
_atom_site_calc_flag
_atom_site_refinement_flags
_atom_site_disorder_assembly
_atom_site_disorder_group
Br Br 0.44701(4) 0.324565(10) 0.66886(4) 0.02587(9) Uani 1 1 d . . .
N1 N 0.5500(3) 0.51320(9) 0.7701(3) 0.0184(4) Uani 1 1 d . . .
C2 C 0.7619(3) 0.51852(9) 0.7635(3) 0.0153(4) Uani 1 1 d . . .
N3 N 0.8861(3) 0.47109(8) 0.7279(3) 0.0177(4) Uani 1 1 d . . .
C4 C 0.7922(4) 0.41454(10) 0.7006(3) 0.0182(4) Uani 1 1 d . . .
H4 H 0.8744 0.3822 0.6794 0.022 Uiso 1 1 d R . .
C5 C 0.5766(4) 0.40488(10) 0.7075(3) 0.0178(4) Uani 1 1 d . . .
C6 C 0.4580(4) 0.45632(10) 0.7418(4) 0.0198(4) Uani 1 1 d . . .
H6 H 0.3070 0.4560 0.7502 0.024 Uiso 1 1 d R . .
C11 C 0.8636(3) 0.58173(9) 0.7976(3) 0.0162(4) Uani 1 1 d . . .
C12 C 0.7715(4) 0.62791(10) 0.8901(3) 0.0193(4) Uani 1 1 d . . .
H12 H 0.6524 0.6185 0.9373 0.023 Uiso 1 1 d R . .
C13 C 0.8700(4) 0.68687(10) 0.9282(4) 0.0228(5) Uani 1 1 d . . .
H13 H 0.8144 0.7122 0.9954 0.027 Uiso 1 1 d R . .
C14 C 1.0568(4) 0.70084(11) 0.8689(4) 0.0252(5) Uani 1 1 d . . .
H14 H 1.1112 0.7363 0.8879 0.030 Uiso 1 1 d R . .
C15 C 1.1473(4) 0.65495(12) 0.7742(4) 0.0242(5) Uani 1 1 d . . .
H15 H 1.2820 0.6651 0.7307 0.029 Uiso 1 1 d R . .
C16 C 1.0537(4) 0.59555(10) 0.7414(3) 0.0192(4) Uani 1 1 d . . .
H16 H 1.1185 0.5658 0.6800 0.023 Uiso 1 1 d R . .

loop_
_atom_site_aniso_label
_atom_site_aniso_U_11
_atom_site_aniso_U_22
_atom_site_aniso_U_33
_atom_site_aniso_U_23
_atom_site_aniso_U_13
_atom_site_aniso_U_12
Br 0.02630(14) 0.02004(13) 0.02866(14) -0.00126(9) 0.00486(10) -0.00424(9)
N1 0.0144(8) 0.0189(8) 0.0229(9) 0.0017(7) 0.0074(7) 0.0023(7)
C2 0.0144(9) 0.0164(9) 0.0148(9) 0.0020(7) 0.0042(8) 0.0020(7)
N3 0.0153(8) 0.0181(8) 0.0197(9) 0.0008(7) 0.0057(7) 0.0035(7)
C4 0.0194(10) 0.0173(9) 0.0173(10) 0.0007(8) 0.0048(8) 0.0041(8)
C5 0.0193(10) 0.0155(9) 0.0166(10) 0.0016(8) 0.0029(8) -0.0014(8)
C6 0.0160(10) 0.0211(10) 0.0224(11) 0.0014(8) 0.0063(9) -0.0004(8)
C11 0.0141(9) 0.0163(9) 0.0163(10) 0.0029(8) 0.0021(8) 0.0018(7)
C12 0.0180(10) 0.0186(10) 0.0202(10) 0.0021(8) 0.0045(8) 0.0035(8)
C13 0.0265(12) 0.0161(10) 0.0229(11) 0.0003(8) 0.0034(9) 0.0052(8)
C14 0.0258(11) 0.0156(10) 0.0280(13) 0.0030(9) -0.0004(10) -0.0039(9)
C15 0.0183(10) 0.0244(11) 0.0284(12) 0.0061(9) 0.0049(9) -0.0014(9)
C16 0.0155(10) 0.0203(10) 0.0210(11) 0.0036(8) 0.0044(8) 0.0021(8)

loop_
_atom_type_symbol
_atom_type_description
_atom_type_scat_dispersion_real
_atom_type_scat_dispersion_imag
_atom_type_scat_source
C C 0.0033 0.0016 'International Tables Vol C Tables 4.2.6.8 and 6.1.1.4'
H H 0.0000 0.0000 'International Tables Vol C Tables 4.2.6.8 and 6.1.1.4'
N N 0.0061 0.0033 'International Tables Vol C Tables 4.2.6.8 and 6.1.1.4'
Br Br -0.2901 2.4595 'International Tables Vol C Tables 4.2.6.8 and 6.1.1.4'

loop_
_exptl_crystal_face_index_h
_exptl_crystal_face_index_k
_exptl_crystal_face_index_l
_exptl_crystal_face_perp_dist
0.00 1.00 0.00 0.0200
0.00 -1.00 0.00 0.0200
0.00 0.00 1.00 0.2250
0.00 0.00 -1.00 0.2250
1.00 0.00 0.00 0.3000
-1.00 0.00 1.00 0.2200
1.00 0.00 -1.00 0.2600

loop_
_geom_angle_atom_site_label_1
_geom_angle_atom_site_label_2
_geom_angle_atom_site_label_3
_geom_angle
_geom_angle_site_symmetry_1
_geom_angle_site_symmetry_3
_geom_angle_publ_flag
C6 N1 C2 117.21(18) . . ?
N3 C2 N1 125.16(19) . . ?
N3 C2 C11 118.03(18) . . ?
N1 C2 C11 116.82(18) . . ?
C4 N3 C2 116.90(18) . . ?
N3 C4 C5 121.62(19) . . ?
C4 C5 C6 118.0(2) . . ?
C4 C5 Br 120.95(16) . . ?
C6 C5 Br 121.03(17) . . ?
N1 C6 C5 121.1(2) . . ?
C12 C11 C16 119.4(2) . . ?
C12 C11 C2 119.88(19) . . ?
C16 C11 C2 120.72(18) . . ?
C13 C12 C11 120.3(2) . . ?
C14 C13 C12 120.2(2) . . ?
C13 C14 C15 119.5(2) . . ?
C16 C15 C14 120.4(2) . . ?
C15 C16 C11 120.1(2) . . ?

loop_
_geom_bond_atom_site_label_1
_geom_bond_atom_site_label_2
_geom_bond_distance
_geom_bond_site_symmetry_2
_geom_bond_publ_flag
Br C5 1.881(2) . ?
N1 C6 1.333(3) . ?
N1 C2 1.348(3) . ?
C2 N3 1.347(3) . ?
C2 C11 1.480(3) . ?
N3 C4 1.331(3) . ?
C4 C5 1.383(3) . ?
C5 C6 1.388(3) . ?
C11 C12 1.396(3) . ?
C11 C16 1.397(3) . ?
C12 C13 1.391(3) . ?
C13 C14 1.390(3) . ?
C14 C15 1.395(4) . ?
C15 C16 1.386(3) . ?

loop_
_cod_related_entry_id
_cod_related_entry_database
_cod_related_entry_code
1 ChemSpider 11501497
